data_7228489
loop_
_publ_author_name
'Molcanov, Kresimir'
'Jelsch, Christian'
'Wenger, Emmanuel'
'Stare, Jernej'
'Madsen, Anders \/Ostergaard'
'Kojic-Prodic, Biserka'

_publ_section_title
;
 Experimental evidence of 3-centre, 2-electron covalent bond character of
 the central O-H-O fragment on the Zundel cation in crystals of Zundel
 nitranilate tetrahydrate
;
_journal_name_full CrystEngComm
_journal_paper_doi 10.1039/C7CE00501F
_journal_year 2017
_chemical_absolute_configuration -
_chemical_formula_moiety 'C3 H7 N O7'
_chemical_formula_sum 'C3 H7 N O7'
_chemical_formula_weight 169.085
_chemical_name_common 'nitranilic acid'
_space_group_IT_number 14
_symmetry_cell_setting monoclinic
_symmetry_space_group_name_Hall '-P 2ybc'
_symmetry_space_group_name_H-M 'P 1 21/c 1'
_atom_sites_solution_hydrogens difmap
_atom_sites_solution_primary direct
_atom_sites_solution_secondary difmap
_audit_creation_method 'MoPro v15.10   rev. 1113 '
_audit_update_record
;
2016-12-22 deposited with the CCDC.
2017-06-15 downloaded from the CCDC.
;
_cell_angle_alpha 90.
_cell_angle_beta 93.645(2)
_cell_angle_gamma 90.
_cell_formula_units_Z 4
_cell_length_a 3.5787(3)
_cell_length_b 19.23520(10)
_cell_length_c 9.1906(8)
_cell_measurement_reflns_used 9842
_cell_measurement_temperature 100(2)
_cell_measurement_theta_max 45.13
_cell_measurement_theta_min 4.92
_cell_volume 631.37(8)
_computing_structure_refinement 'MoPro (J. Appl. Cryst. 2005, 38, 38-54)'
_diffrn_ambient_temperature 100(2)
_diffrn_measured_fraction_theta_full 0.985
_diffrn_measured_fraction_theta_max 0.985
_diffrn_measurement_device_type 'Bruker D8 Venture'
_diffrn_measurement_method '\w scans'
_diffrn_radiation_monochromator graphite
_diffrn_radiation_source 'microfocus tube'
_diffrn_radiation_type MoK\a
_diffrn_radiation_wavelength 0.71073
_diffrn_reflns_av_R_equivalents 0.0727
_diffrn_reflns_av_sigmaI/netI 0.02927
_diffrn_reflns_limit_h_max 5
_diffrn_reflns_limit_h_min -6
_diffrn_reflns_limit_k_max 34
_diffrn_reflns_limit_k_min -34
_diffrn_reflns_limit_l_max 16
_diffrn_reflns_limit_l_min -15
_diffrn_reflns_number 66115
_diffrn_reflns_theta_full 39.76
_diffrn_reflns_theta_max 39.76
_diffrn_reflns_theta_min 2.12
_exptl_absorpt_coefficient_mu 0.181
_exptl_absorpt_correction_T_max 0.9920
_exptl_absorpt_correction_T_min 0.9750
_exptl_absorpt_correction_type multi-scan
_exptl_crystal_colour orange
_exptl_crystal_density_diffrn 1.779
_exptl_crystal_density_method 'not measured'
_exptl_crystal_description rod
_exptl_crystal_F_000 352
_exptl_crystal_recrystallization_method 'Re-crystallisation from solvent: conc. nitric acid'
_exptl_crystal_size_max 0.160
_exptl_crystal_size_mid 0.060
_exptl_crystal_size_min 0.050
_refine_diff_density_max 0.405
_refine_diff_density_min -0.393
_refine_diff_density_rms 0.058
_refine_ls_extinction_method none
_refine_ls_goodness_of_fit_ref 0.907
_refine_ls_hydrogen_treatment refall
_refine_ls_matrix_type full
_refine_ls_number_parameters 359
_refine_ls_number_reflns 3810
_refine_ls_number_restraints 40
_refine_ls_restrained_S_all 0.899
_refine_ls_R_factor_all 0.0453
_refine_ls_R_factor_gt 0.0301
_refine_ls_shift/su_max 0.000
_refine_ls_shift/su_mean 0.000
_refine_ls_structure_factor_coef Fsqd
_refine_ls_weighting_details 'calc w =1/[2.5*\s^2^(Fo^2^)]'
_refine_ls_weighting_scheme calc
_refine_ls_wR_factor_gt 0.0274
_refine_ls_wR_factor_ref 0.0295
_reflns_number_gt 3234
_reflns_number_total 3810
_reflns_threshold_expression >2.0sigma(I)
_cod_data_source_file c7ce00501f2.cif
_cod_data_source_block I
_cod_original_sg_symbol_H-M 'P 21/c'
_cod_database_code 7228489

loop_
_symmetry_equiv_pos_as_xyz
'x, y, z'
'-x, y+1/2, -z+1/2'
'-x, -y, -z'
'x, -y-1/2, z-1/2'

loop_
_atom_site_type_symbol
_atom_site_label
_atom_site_fract_x
_atom_site_fract_y
_atom_site_fract_z
_atom_site_U_iso_or_equiv
_atom_site_adp_type
_atom_site_occupancy
_atom_site_calc_flag
_atom_site_refinement_flags_posn
O O1_1 0.24863(14) 0.60118(3) 0.32871(5) 0.01436(19) Uani 1 d .
O O2_1 -0.00730(13) 0.48873(2) 0.20560(5) 0.01306(18) Uani 1 d .
O O3_1 -0.19810(12) 0.35586(2) 0.24420(5) 0.01464(18) Uani 1 d .
O O4_1 -0.51620(12) 0.33805(2) 0.43200(5) 0.01292(15) Uani 1 d .
N N1_1 -0.30014(14) 0.37357(3) 0.36438(5) 0.00891(17) Uani 1 d .
C C1_1 0.14507(13) 0.55695(3) 0.41409(5) 0.00881(16) Uani 1 d .
C C2_1 -0.01435(12) 0.48957(3) 0.34100(5) 0.00878(16) Uani 1 d .
C C3_1 -0.15747(14) 0.43717(3) 0.42988(6) 0.00842(17) Uani 1 d .
O O5_2 0.23849(13) 0.58884(3) 0.02745(6) 0.01500(19) Uani 1 d .
O O6_2 0.0025(2) 0.70666(4) 0.05441(8) 0.0161(3) Uani 1 d .
H H1_2 0.105(6) 0.644(2) 0.0378(14) 0.044(16) Uani 1 d D
H H5A_2 0.167(5) 0.5606(15) 0.101(4) 0.023(11) Uiso 1 d D
H H5B_2 0.156(4) 0.5684(9) -0.060(4) 0.022(11) Uiso 1 d D
H H6A_2 -0.137(6) 0.7144(6) 0.134(3) 0.024(10) Uiso 1 d D
H H6B_2 -0.125(7) 0.7268(11) -0.024(4) 0.024(10) Uiso 1 d D
O O7_3 0.33682(16) 0.26938(3) 0.69149(5) 0.0144(2) Uani 1 d .
H H7A_3 0.521(8) 0.2367(15) 0.7171(16) 0.022(8) Uiso 1 d D
H H7B_3 0.479(5) 0.3072(14) 0.6652(14) 0.022(9) Uiso 1 d D

loop_
_atom_site_aniso_label
_atom_site_aniso_U_11
_atom_site_aniso_U_22
_atom_site_aniso_U_33
_atom_site_aniso_U_12
_atom_site_aniso_U_13
_atom_site_aniso_U_23
O1_1 0.0248(2) 0.0107(2) 0.00770(16) -0.00648(18) 0.00186(14) 0.00128(15)
O2_1 0.0226(2) 0.01079(18) 0.00589(17) -0.00465(17) 0.00147(14) -0.00053(14)
O3_1 0.0238(2) 0.01149(18) 0.00903(16) -0.00318(15) 0.00400(13) -0.00313(13)
O4_1 0.01642(17) 0.01063(16) 0.01185(15) -0.00400(13) 0.00202(12) -0.00024(14)
N1_1 0.01244(19) 0.0066(2) 0.00788(18) -0.00055(17) 0.00231(16) 0.00006(17)
C1_1 0.01268(17) 0.00777(18) 0.00601(17) -0.00121(15) 0.00097(13) 0.00010(15)
C2_1 0.01250(17) 0.00778(17) 0.00607(17) -0.00137(15) 0.00071(12) -0.00016(15)
C3_1 0.01183(19) 0.00691(19) 0.00655(18) -0.00093(16) 0.00080(14) -0.00039(16)
O5_2 0.0215(2) 0.0159(2) 0.00768(17) -0.00193(16) 0.00111(13) 0.00085(16)
O6_2 0.0209(3) 0.0150(3) 0.0124(3) -0.0011(2) 0.0015(2) 0.0000(2)
H1_2 0.042(17) 0.06(4) 0.027(17) -0.002(16) 0.002(5) 0.000(9)
O7_3 0.0194(2) 0.0110(2) 0.01274(19) -0.0002(2) 0.00081(16) 0.00349(17)

loop_
_atom_type_symbol
_atom_type_description
_atom_type_scat_dispersion_real
_atom_type_scat_dispersion_imag
_atom_type_scat_source
C C 0.0033 0.0016 'Su & Coppens. Acta. Cryst. (1997) A53, 749-762. '
H H 0.0000 0.0000 'Su & Coppens. Acta. Cryst. (1997) A53, 749-762. '
N N 0.0061 0.0033 'Su & Coppens. Acta. Cryst. (1997) A53, 749-762. '
O O 0.0106 0.0060 'Su & Coppens. Acta. Cryst. (1997) A53, 749-762. '

loop_
_geom_angle_atom_site_label_1
_geom_angle_atom_site_label_2
_geom_angle_atom_site_label_3
_geom_angle
_geom_angle_site_symmetry_3
C2_1 C1_1 C3_1 119.02(4) 3_566
H5A_2 O5_2 H5B_2 107.(2) .
H5A_2 O5_2 H1_2 110.(2) .
H5B_2 O5_2 H1_2 110.(1) .
H6B_2 O6_2 H6A_2 107.(1) .
H7B_3 O7_3 H7A_3 102.(1) .

loop_
_geom_bond_atom_site_label_1
_geom_bond_atom_site_label_2
_geom_bond_distance
_geom_bond_site_symmetry_2
O1_1 C1_1 1.2304(6) .
O2_1 C2_1 1.2464(6) .
O3_1 N1_1 1.2332(6) .
O4_1 N1_1 1.2296(6) .
N1_1 C3_1 1.4424(8) .
C1_1 C2_1 1.5518(7) .
C1_1 C3_1 1.4363(7) 3_566
C2_1 C3_1 1.4137(7) .
C3_1 C1_1 1.4363(7) 3_566
O5_2 H5A_2 0.92(4) .
O5_2 H5B_2 0.92(4) .
O5_2 H1_2 1.17(4) .
O6_2 H6B_2 0.91(4) .
O6_2 H6A_2 0.93(4) .
O7_3 H7B_3 0.93(3) .
O7_3 H7A_3 0.93(4) .

loop_
_geom_hbond_atom_site_label_D
_geom_hbond_atom_site_label_H
_geom_hbond_atom_site_label_A
_geom_hbond_distance_DH
_geom_hbond_distance_HA
_geom_hbond_distance_DA
_geom_hbond_angle_DHA
_geom_hbond_site_symmetry_A
O5_2 H1_2 O6_2 1.17(4) 1.27(4) 2.4368(11) 172.4(7) 1_555
O5_2 H5A_2 O1_1 0.92(4) 2.24(2) 2.7768(7) 117.(2) 1_555
O5_2 H5A_2 O2_1 0.92(4) 1.82(4) 2.7102(7) 164.5(4) 1_555
O6_2 H6B_2 O7_3 0.91(4) 1.87(4) 2.7728(10) 173.88(14) 2_555
O5_2 H5B_2 O2_1 0.92(4) 1.79(4) 2.6969(7) 167.3(3) 3_565
O5_2 H5B_2 O3_1 0.92(4) 2.249(17) 2.7092(7) 110.(1) 3_565
O6_2 H6A_2 O7_3 0.93(4) 1.82(4) 2.7389(9) 170.4(2) 3_566
O7_3 H7B_3 O4_1 0.93(3) 2.225(19) 2.8051(7) 120.(1) 1_655
O7_3 H7B_3 O1_1 0.93(3) 2.01(3) 2.9103(8) 162.0(3) 3_666
O7_3 H7A_3 O3_1 0.93(4) 2.05(4) 2.9505(7) 162.0(3) 4_666
O7_3 H7A_3 O4_1 0.93(4) 2.45(2) 3.0470(7) 122.(2) 4_666
O7_3 H7A_3 N1_1 0.93(4) 2.58(3) 3.3928(9) 147.(2) 4_666

loop_
_geom_torsion_atom_site_label_1
_geom_torsion_atom_site_label_2
_geom_torsion_atom_site_label_3
_geom_torsion_atom_site_label_4
_geom_torsion
O1_1 C1_1 C2_1 O2_1 1.67(8)
O1_1 C1_1 C2_1 C3_1 -176.92(5)
O2_1 C2_1 C3_1 N1_1 2.82(7)
O3_1 N1_1 C3_1 C2_1 21.85(9)
O4_1 N1_1 C3_1 C2_1 -159.3(3)
N1_1 C3_1 C2_1 C1_1 -178.78(2)
